data_7122064
loop_
_publ_author_name
'Cole, Bren E.'
'Falcones, Ingemar B.'
'Cheisson, Thibault'
'Manor, Brian C.'
'Carroll, Patrick J.'
'Schelter, Eric J.'

_publ_section_title
;
 A molecular basis to rare earth separations for recycling: tuning the
 TriNOx ligand properties for improved performance.
;
_journal_issue 73
_journal_name_full 'Chemical communications (Cambridge, England)'
_journal_page_first 10276
_journal_page_last 10279
_journal_paper_doi 10.1039/c8cc04409k
_journal_volume 54
_journal_year 2018
_chemical_formula_moiety 'C40 H59 Dy N4 O7, C4 H8 O'
_chemical_formula_sum 'C44 H67 Dy N4 O8'
_chemical_formula_weight 942.51
_space_group_crystal_system triclinic
_space_group_IT_number 2
_space_group_name_Hall '-P 1'
_space_group_name_H-M_alt 'P -1'
_symmetry_space_group_name_Hall '-P 1'
_symmetry_space_group_name_H-M 'P -1'
_atom_sites_solution_hydrogens geom
_atom_sites_solution_primary direct
_audit_creation_date 2016-08-02
_audit_creation_method
;
Olex2 1.2
(compiled 2016.02.19 svn.r3266 for OlexSys, GUI svn.r5155)
;
_audit_update_record
;
2017-12-21 deposited with the CCDC.
2018-07-30 downloaded from the CCDC.
;
_cell_angle_alpha 74.347(2)
_cell_angle_beta 89.439(2)
_cell_angle_gamma 74.228(2)
_cell_formula_units_Z 2
_cell_length_a 10.0807(8)
_cell_length_b 15.9867(12)
_cell_length_c 16.7547(12)
_cell_measurement_reflns_used 9391
_cell_measurement_temperature 100
_cell_measurement_theta_max 27.48
_cell_measurement_theta_min 2.82
_cell_volume 2496.2(3)
_computing_data_collection 'Bruker APEX3 v2016.1-0'
_computing_data_reduction 'Bruker SAINT v8.37A'
_computing_publication_material 'Olex2 (Dolomanov et al., 2009)'
_computing_structure_refinement 'XL (Sheldrick, 2008)'
_computing_structure_solution 'XT (Sheldrick, 2015)'
_diffrn_ambient_temperature 100
_diffrn_measured_fraction_theta_full 0.998
_diffrn_measured_fraction_theta_max 0.997
_diffrn_measurement_device 'CMOS area detector'
_diffrn_measurement_device_type 'Bruker D8QUEST'
_diffrn_measurement_method '\w and \f scans'
_diffrn_radiation_monochromator graphite
_diffrn_radiation_type MoK\a
_diffrn_radiation_wavelength 0.71073
_diffrn_reflns_av_R_equivalents 0.0811
_diffrn_reflns_av_unetI/netI 0.0409
_diffrn_reflns_Laue_measured_fraction_full 0.998
_diffrn_reflns_Laue_measured_fraction_max 0.997
_diffrn_reflns_number 161859
_diffrn_reflns_point_group_measured_fraction_full 0.998
_diffrn_reflns_point_group_measured_fraction_max 0.997
_diffrn_reflns_theta_full 25.242
_diffrn_reflns_theta_max 27.552
_diffrn_reflns_theta_min 2.820
_diffrn_source 'sealed tube'
_exptl_absorpt_coefficient_mu 1.545
_exptl_absorpt_correction_T_max 0.745553
_exptl_absorpt_correction_T_min 0.552846
_exptl_absorpt_correction_type multi-scan
_exptl_absorpt_process_details 'SADABS v2014/5'
_exptl_crystal_colour colourless
_exptl_crystal_colour_primary colourless
_exptl_crystal_density_diffrn 1.254
_exptl_crystal_description plate
_exptl_crystal_F_000 978
_exptl_crystal_size_max 0.28
_exptl_crystal_size_mid 0.28
_exptl_crystal_size_min 0.08
_refine_diff_density_max 4.660
_refine_diff_density_min -1.679
_refine_diff_density_rms 0.140
_refine_ls_extinction_method none
_refine_ls_goodness_of_fit_ref 1.041
_refine_ls_hydrogen_treatment constr
_refine_ls_matrix_type full
_refine_ls_number_parameters 582
_refine_ls_number_reflns 11509
_refine_ls_number_restraints 258
_refine_ls_restrained_S_all 1.033
_refine_ls_R_factor_all 0.0638
_refine_ls_R_factor_gt 0.0529
_refine_ls_shift/su_max 0.001
_refine_ls_shift/su_mean 0.000
_refine_ls_structure_factor_coef Fsqd
_refine_ls_weighting_details 'w=1/[\s^2^(Fo^2^)+(0.0516P)^2^+13.6507P] where P=(Fo^2^+2Fc^2^)/3'
_refine_ls_weighting_scheme calc
_refine_ls_wR_factor_gt 0.1179
_refine_ls_wR_factor_ref 0.1226
_reflns_number_gt 10108
_reflns_number_total 11509
_reflns_threshold_expression 'I > 2\s(I)'
_cod_data_source_file c8cc04409k2.cif
_cod_data_source_block 4971
_cod_depositor_comments 'Adding full bibliography for 7122061--7122064.cif.'
_cod_database_code 7122064
_platon_squeeze_void_probe_radius 1.20

loop_
_space_group_symop_operation_xyz
'x, y, z'
'-x, -y, -z'

loop_
_atom_site_label
_atom_site_type_symbol
_atom_site_fract_x
_atom_site_fract_y
_atom_site_fract_z
_atom_site_U_iso_or_equiv
_atom_site_adp_type
_atom_site_occupancy
_atom_site_site_symmetry_order
_atom_site_calc_flag
_atom_site_refinement_flags_posn
_atom_site_refinement_flags_adp
_atom_site_refinement_flags_occupancy
_atom_site_disorder_assembly
_atom_site_disorder_group
Dy1 Dy 0.73852(2) 0.57829(2) 0.72917(2) 0.01803(7) Uani 1 1 d . . . . .
O1 O 0.5322(3) 0.5992(2) 0.6743(2) 0.0229(7) Uani 1 1 d . . . . .
O2 O 0.9086(3) 0.4920(2) 0.68028(19) 0.0193(6) Uani 1 1 d . . . . .
O3 O 0.7581(3) 0.5381(2) 0.86562(19) 0.0227(7) Uani 1 1 d . . . . .
O4 O 0.2382(4) 1.0008(2) 0.6484(3) 0.0368(9) Uani 1 1 d . . . . .
O5 O 1.0375(4) 0.7733(2) 0.3780(2) 0.0277(7) Uani 1 1 d . . . . .
O6 O 1.1316(4) 0.7599(2) 0.9464(2) 0.0342(8) Uani 1 1 d . . . . .
N1 N 0.5651(4) 0.6701(2) 0.6105(2) 0.0193(7) Uani 1 1 d . . . . .
N2 N 0.9850(4) 0.5525(2) 0.6936(2) 0.0181(7) Uani 1 1 d . . . . .
N3 N 0.7034(4) 0.6339(3) 0.8549(2) 0.0221(8) Uani 1 1 d . . . . .
N4 N 0.7807(4) 0.7515(2) 0.6819(2) 0.0178(7) Uani 1 1 d . . . . .
C1 C 0.6941(5) 0.8102(3) 0.6055(3) 0.0184(8) Uani 1 1 d . . . . .
H1a H 0.7195 0.7828 0.5604 0.024 Uiso 1 1 calc R . . . .
H1b H 0.7137 0.8683 0.5904 0.024 Uiso 1 1 calc R . . . .
C2 C 0.5419(4) 0.8250(3) 0.6149(3) 0.0191(9) Uani 1 1 d . . . . .
C3 C 0.4619(5) 0.9088(3) 0.6228(3) 0.0229(9) Uani 1 1 d . . . . .
H3 H 0.5020 0.9559 0.6171 0.030 Uiso 1 1 calc R . . . .
C4 C 0.3244(5) 0.9221(3) 0.6388(3) 0.0268(10) Uani 1 1 d . . . . .
C5 C 0.2655(5) 0.8505(3) 0.6487(3) 0.0291(11) Uani 1 1 d . . . . .
H5 H 0.1738 0.8583 0.6617 0.039 Uiso 1 1 calc R . . . .
C6 C 0.3420(5) 0.7692(3) 0.6394(3) 0.0249(10) Uani 1 1 d . . . . .
H6 H 0.3016 0.7221 0.6463 0.033 Uiso 1 1 calc R . . . .
C7 C 0.4805(4) 0.7557(3) 0.6196(3) 0.0183(8) Uani 1 1 d . . . . .
C8 C 0.5442(5) 0.6544(3) 0.5269(3) 0.0221(9) Uani 1 1 d . . . . .
C9 C 0.6421(5) 0.5625(3) 0.5292(3) 0.0296(11) Uani 1 1 d . . . . .
H9a H 0.6371 0.5517 0.4758 0.044 Uiso 1 1 calc GR . . . .
H9b H 0.6162 0.5161 0.5705 0.044 Uiso 1 1 calc GR . . . .
H9c H 0.7349 0.5617 0.5427 0.044 Uiso 1 1 calc GR . . . .
C10 C 0.3954(5) 0.6546(4) 0.5095(4) 0.0306(11) Uani 1 1 d . . . . .
H10a H 0.3353 0.7147 0.5009 0.046 Uiso 1 1 calc GR . . . .
H10b H 0.3679 0.6143 0.5561 0.046 Uiso 1 1 calc GR . . . .
H10c H 0.3895 0.6349 0.4607 0.046 Uiso 1 1 calc GR . . . .
C11 C 0.5837(6) 0.7266(3) 0.4592(3) 0.0293(11) Uani 1 1 d . . . . .
H11a H 0.5298 0.7854 0.4614 0.044 Uiso 1 1 calc GR . . . .
H11b H 0.5663 0.7187 0.4058 0.044 Uiso 1 1 calc GR . . . .
H11c H 0.6801 0.7214 0.4675 0.044 Uiso 1 1 calc GR . . . .
C12 C 0.2947(6) 1.0762(4) 0.6337(4) 0.0395(13) Uani 1 1 d . . . . .
H12a H 0.3716 1.0621 0.6731 0.059 Uiso 1 1 calc GR . . . .
H12b H 0.2252 1.1282 0.6398 0.059 Uiso 1 1 calc GR . . . .
H12c H 0.3252 1.0888 0.5784 0.059 Uiso 1 1 calc GR . . . .
C13 C 0.9277(4) 0.7467(3) 0.6644(3) 0.0190(9) Uani 1 1 d . . . . .
H13a H 0.9857 0.7140 0.7151 0.025 Uiso 1 1 calc R . . . .
H13b H 0.9376 0.8076 0.6477 0.025 Uiso 1 1 calc R . . . .
C14 C 0.9779(4) 0.7011(3) 0.5976(3) 0.0174(8) Uani 1 1 d . . . . .
C15 C 0.9923(5) 0.7534(3) 0.5185(3) 0.0204(9) Uani 1 1 d . . . . .
H15 H 0.9762 0.8156 0.5088 0.027 Uiso 1 1 calc R . . . .
C16 C 1.0299(4) 0.7151(3) 0.4541(3) 0.0207(9) Uani 1 1 d . . . . .
C17 C 1.0554(4) 0.6221(3) 0.4679(3) 0.0191(9) Uani 1 1 d . . . . .
H17 H 1.0798 0.5956 0.4249 0.025 Uiso 1 1 calc R . . . .
C18 C 1.0438(4) 0.5697(3) 0.5470(3) 0.0194(9) Uani 1 1 d . . . . .
H18 H 1.0620 0.5074 0.5566 0.026 Uiso 1 1 calc R . . . .
C19 C 1.0059(4) 0.6074(3) 0.6121(3) 0.0175(8) Uani 1 1 d . . . . .
C20 C 1.1175(5) 0.4964(3) 0.7456(3) 0.0215(9) Uani 1 1 d . . . . .
C21 C 1.0777(5) 0.4400(4) 0.8259(3) 0.0297(11) Uani 1 1 d . . . . .
H21a H 1.0399 0.3953 0.8141 0.044 Uiso 1 1 calc GR . . . .
H21b H 1.0099 0.4786 0.8506 0.044 Uiso 1 1 calc GR . . . .
H21c H 1.1581 0.4106 0.8637 0.044 Uiso 1 1 calc GR . . . .
C22 C 1.2116(5) 0.4336(3) 0.7016(3) 0.0283(10) Uani 1 1 d . . . . .
H22a H 1.2503 0.4686 0.6565 0.042 Uiso 1 1 calc GR . . . .
H22b H 1.1591 0.4014 0.6804 0.042 Uiso 1 1 calc GR . . . .
H22c H 1.2847 0.3912 0.7402 0.042 Uiso 1 1 calc GR . . . .
C23 C 1.1904(5) 0.5605(4) 0.7662(3) 0.0332(12) Uani 1 1 d . . . . .
H23a H 1.2768 0.5261 0.7970 0.050 Uiso 1 1 calc GR . . . .
H23b H 1.1333 0.5949 0.7990 0.050 Uiso 1 1 calc GR . . . .
H23c H 1.2071 0.6007 0.7157 0.050 Uiso 1 1 calc GR . . . .
C24 C 1.0630(9) 0.7355(4) 0.3110(4) 0.0518(18) Uani 1 1 d . . . . .
H24a H 1.1512 0.6908 0.3214 0.078 Uiso 1 1 calc GR . . . .
H24b H 1.0633 0.7822 0.2611 0.078 Uiso 1 1 calc GR . . . .
H24c H 0.9921 0.7076 0.3048 0.078 Uiso 1 1 calc GR . . . .
C25 C 0.7447(5) 0.7985(3) 0.7487(3) 0.0190(9) Uani 1 1 d . . . . .
H25a H 0.6480 0.8055 0.7590 0.025 Uiso 1 1 calc R . . . .
H25b H 0.7580 0.8584 0.7299 0.025 Uiso 1 1 calc R . . . .
C26 C 0.8321(5) 0.7466(3) 0.8284(3) 0.0199(9) Uani 1 1 d . . . . .
C27 C 0.9364(5) 0.7801(3) 0.8496(3) 0.0243(10) Uani 1 1 d . . . . .
H27 H 0.9470 0.8346 0.8167 0.032 Uiso 1 1 calc R . . . .
C28 C 1.0254(5) 0.7317(3) 0.9205(3) 0.0264(10) Uani 1 1 d . . . . .
C29 C 1.0122(5) 0.6485(3) 0.9680(3) 0.0271(10) Uani 1 1 d . . . . .
H29 H 1.0743 0.6142 1.0132 0.036 Uiso 1 1 calc R . . . .
C30 C 0.9061(5) 0.6178(3) 0.9471(3) 0.0235(9) Uani 1 1 d . . . . .
H30 H 0.8960 0.5630 0.9795 0.031 Uiso 1 1 calc R . . . .
C31 C 0.8132(5) 0.6670(3) 0.8784(3) 0.0202(9) Uani 1 1 d . . . . .
C32 C 0.5771(5) 0.6490(4) 0.9049(3) 0.0286(11) Uani 1 1 d . . . . .
C33 C 0.4704(6) 0.6148(4) 0.8691(3) 0.0363(12) Uani 1 1 d . . . . .
H33a H 0.4558 0.6423 0.8103 0.054 Uiso 1 1 calc GR . . . .
H33b H 0.3849 0.6304 0.8947 0.054 Uiso 1 1 calc GR . . . .
H33c H 0.5032 0.5503 0.8799 0.054 Uiso 1 1 calc GR . . . .
C34 C 0.6109(6) 0.5995(5) 0.9966(3) 0.0410(14) Uani 1 1 d . . . . .
H34a H 0.6608 0.5375 1.0026 0.061 Uiso 1 1 calc GR . . . .
H34b H 0.5267 0.6020 1.0243 0.061 Uiso 1 1 calc GR . . . .
H34c H 0.6665 0.6278 1.0207 0.061 Uiso 1 1 calc GR . . . .
C35 C 0.5171(6) 0.7505(4) 0.8942(4) 0.0396(13) Uani 1 1 d . . . . .
H35a H 0.5875 0.7747 0.9093 0.059 Uiso 1 1 calc GR . . . .
H35b H 0.4418 0.7601 0.9292 0.059 Uiso 1 1 calc GR . . . .
H35c H 0.4843 0.7805 0.8372 0.059 Uiso 1 1 calc GR . . . .
C36 C 1.1413(7) 0.8463(4) 0.9004(4) 0.0460(16) Uani 1 1 d . . . . .
H36a H 1.1707 0.8439 0.8462 0.069 Uiso 1 1 calc GR . . . .
H36b H 1.2071 0.8636 0.9288 0.069 Uiso 1 1 calc GR . . . .
H36c H 1.0526 0.8898 0.8951 0.069 Uiso 1 1 calc GR . . . .
O7 O 0.6902(3) 0.4243(2) 0.7732(2) 0.0232(7) Uani 1 1 d . . . . .
C37 C 0.7508(6) 0.3588(4) 0.8508(3) 0.0365(13) Uani 1 1 d . . . . .
H37a H 0.7286 0.3851 0.8967 0.048 Uiso 1 1 calc R . . . .
H37b H 0.8505 0.3390 0.8496 0.048 Uiso 1 1 calc R . . . .
C38 C 0.6907(6) 0.2799(4) 0.8606(4) 0.0337(12) Uani 1 1 d . . . . .
H38a H 0.7626 0.2250 0.8618 0.045 Uiso 0.43(4) 1 calc R . P A 1
H38b H 0.6428 0.2699 0.9113 0.045 Uiso 0.43(4) 1 calc R . P A 1
H38a' H 0.7510 0.2326 0.8402 0.045 Uiso 0.57(4) 1 calc R . P A 2
H38b' H 0.6752 0.2546 0.9182 0.045 Uiso 0.57(4) 1 calc R . P A 2
C39 C 0.592(3) 0.3073(17) 0.786(2) 0.043(5) Uani 0.43(4) 1 d . U P A 1
H39a H 0.6193 0.2640 0.7536 0.057 Uiso 0.43(4) 1 calc R . P A 1
H39b H 0.4998 0.3079 0.8031 0.057 Uiso 0.43(4) 1 calc R . P A 1
C40 C 0.592(3) 0.3923(16) 0.7375(16) 0.035(4) Uani 0.43(4) 1 d . U P A 1
H40a H 0.5004 0.4338 0.7339 0.046 Uiso 0.43(4) 1 calc R . P A 1
H40b H 0.6152 0.3898 0.6817 0.046 Uiso 0.43(4) 1 calc R . P A 1
C39' C 0.5565(19) 0.3219(13) 0.8083(14) 0.036(4) Uani 0.57(4) 1 d . U P A 2
H39a' H 0.5464 0.2853 0.7723 0.047 Uiso 0.57(4) 1 calc R . P A 2
H39b' H 0.4792 0.3267 0.8434 0.047 Uiso 0.57(4) 1 calc R . P A 2
C40' C 0.5603(16) 0.4106(12) 0.7595(15) 0.035(4) Uani 0.57(4) 1 d . U P A 2
H40a' H 0.5441 0.4165 0.7010 0.047 Uiso 0.57(4) 1 calc R . P A 2
H40b' H 0.4878 0.4564 0.7746 0.047 Uiso 0.57(4) 1 calc R . P A 2
O8 O -0.0833(8) 0.9632(5) 0.6827(5) 0.057(2) Uani 0.678(8) 1 d . U P B 1
C41 C -0.0982(11) 1.0125(7) 0.5939(7) 0.055(3) Uani 0.678(8) 1 d . U P B 1
H41a H -0.0940 0.9714 0.5601 0.073 Uiso 0.678(8) 1 calc R . P B 1
H41b H -0.0248 1.0415 0.5799 0.073 Uiso 0.678(8) 1 calc R . P B 1
C42 C -0.2334(15) 1.0808(9) 0.5793(8) 0.066(3) Uani 0.678(8) 1 d . U P B 1
H42a H -0.3036 1.0590 0.5589 0.087 Uiso 0.678(8) 1 calc R . P B 1
H42b H -0.2292 1.1367 0.5398 0.087 Uiso 0.678(8) 1 calc R . P B 1
C43 C -0.2635(13) 1.0944(8) 0.6687(8) 0.067(3) Uani 0.678(8) 1 d . U P B 1
H43a H -0.2785 1.1573 0.6675 0.089 Uiso 0.678(8) 1 calc R . P B 1
H43b H -0.3443 1.0755 0.6888 0.089 Uiso 0.678(8) 1 calc R . P B 1
C44 C -0.1388(16) 1.0369(10) 0.7213(9) 0.072(3) Uani 0.678(8) 1 d . U P B 1
H44a H -0.1616 1.0132 0.7778 0.096 Uiso 0.678(8) 1 calc R . P B 1
H44b H -0.0724 1.0707 0.7222 0.096 Uiso 0.678(8) 1 calc R . P B 1
O8' O -0.1160(13) 1.0330(11) 0.6676(13) 0.072(4) Uani 0.322(8) 1 d . U P B 2
C41' C -0.2132(19) 1.0558(15) 0.5971(9) 0.073(5) Uani 0.322(8) 1 d G U P B 2
H41a' H -0.1833 1.0139 0.5638 0.097 Uiso 0.322(8) 1 calc R . P B 2
H41b' H -0.2210 1.1166 0.5626 0.097 Uiso 0.322(8) 1 calc R . P B 2
C42' C -0.3522(15) 1.0495(14) 0.6325(12) 0.061(5) Uani 0.322(8) 1 d G U P B 2
H42a' H -0.3609 0.9885 0.6439 0.082 Uiso 0.322(8) 1 calc R . P B 2
H42b' H -0.4292 1.0910 0.5951 0.082 Uiso 0.322(8) 1 calc R . P B 2
C43' C -0.3429(18) 1.0769(16) 0.7131(12) 0.084(6) Uani 0.322(8) 1 d G U P B 2
H43a' H -0.3666 1.1421 0.7024 0.112 Uiso 0.322(8) 1 calc R . P B 2
H43b' H -0.4024 1.0531 0.7536 0.112 Uiso 0.322(8) 1 calc R . P B 2
C44' C -0.190(2) 1.0325(16) 0.7419(10) 0.084(5) Uani 0.322(8) 1 d G U P B 2
H44a' H -0.1574 1.0663 0.7739 0.112 Uiso 0.322(8) 1 calc R . P B 2
H44b' H -0.1761 0.9709 0.7763 0.112 Uiso 0.322(8) 1 calc R . P B 2

loop_
_atom_site_aniso_label
_atom_site_aniso_U_11
_atom_site_aniso_U_22
_atom_site_aniso_U_33
_atom_site_aniso_U_23
_atom_site_aniso_U_13
_atom_site_aniso_U_12
Dy1 0.01399(11) 0.02168(11) 0.02071(11) -0.00550(7) 0.00209(7) -0.00912(7)
O1 0.0158(15) 0.0216(16) 0.0298(17) 0.0008(13) -0.0001(13) -0.0105(12)
O2 0.0164(15) 0.0204(15) 0.0258(16) -0.0071(12) 0.0037(12) -0.0120(12)
O3 0.0253(17) 0.0252(16) 0.0203(16) -0.0050(13) 0.0012(13) -0.0129(13)
O4 0.0208(18) 0.0289(19) 0.061(3) -0.0180(18) 0.0034(17) -0.0015(14)
O5 0.0325(19) 0.0238(17) 0.0269(18) -0.0057(14) 0.0109(15) -0.0094(14)
O6 0.032(2) 0.036(2) 0.037(2) -0.0080(16) -0.0123(16) -0.0162(16)
N1 0.0182(18) 0.0179(17) 0.0236(19) -0.0038(14) 0.0009(15) -0.0097(14)
N2 0.0158(18) 0.0181(17) 0.0214(18) -0.0028(14) -0.0002(14) -0.0089(14)
N3 0.0183(19) 0.0254(19) 0.026(2) -0.0073(16) 0.0037(16) -0.0117(15)
N4 0.0127(17) 0.0229(18) 0.0198(18) -0.0062(14) 0.0017(14) -0.0082(14)
C1 0.020(2) 0.017(2) 0.020(2) -0.0049(16) 0.0017(17) -0.0094(16)
C2 0.016(2) 0.024(2) 0.018(2) -0.0031(17) 0.0029(16) -0.0093(17)
C3 0.024(2) 0.021(2) 0.026(2) -0.0085(18) -0.0007(19) -0.0071(18)
C4 0.022(2) 0.025(2) 0.031(3) -0.008(2) 0.002(2) -0.0015(18)
C5 0.017(2) 0.031(3) 0.037(3) -0.006(2) 0.002(2) -0.0050(19)
C6 0.016(2) 0.026(2) 0.034(3) -0.007(2) 0.0034(19) -0.0113(18)
C7 0.013(2) 0.020(2) 0.021(2) -0.0032(16) -0.0014(16) -0.0050(16)
C8 0.019(2) 0.022(2) 0.028(2) -0.0097(18) -0.0026(18) -0.0086(17)
C9 0.025(3) 0.032(3) 0.036(3) -0.017(2) -0.001(2) -0.007(2)
C10 0.021(2) 0.033(3) 0.043(3) -0.014(2) -0.006(2) -0.012(2)
C11 0.036(3) 0.032(3) 0.025(2) -0.011(2) -0.001(2) -0.014(2)
C12 0.034(3) 0.027(3) 0.057(4) -0.016(3) -0.006(3) -0.003(2)
C13 0.016(2) 0.022(2) 0.024(2) -0.0079(17) 0.0022(17) -0.0125(17)
C14 0.0103(19) 0.021(2) 0.023(2) -0.0055(17) 0.0008(16) -0.0081(16)
C15 0.017(2) 0.019(2) 0.028(2) -0.0065(17) 0.0044(18) -0.0087(16)
C16 0.012(2) 0.025(2) 0.023(2) -0.0010(18) 0.0028(17) -0.0085(17)
C17 0.014(2) 0.027(2) 0.019(2) -0.0088(17) 0.0021(16) -0.0071(17)
C18 0.013(2) 0.023(2) 0.023(2) -0.0053(17) 0.0015(17) -0.0062(16)
C19 0.0120(19) 0.024(2) 0.017(2) -0.0043(16) 0.0000(16) -0.0083(16)
C20 0.013(2) 0.028(2) 0.023(2) -0.0042(18) -0.0004(17) -0.0074(17)
C21 0.022(2) 0.035(3) 0.026(2) 0.002(2) 0.000(2) -0.009(2)
C22 0.015(2) 0.036(3) 0.029(3) -0.005(2) 0.0015(19) -0.0032(19)
C23 0.027(3) 0.039(3) 0.036(3) -0.006(2) -0.012(2) -0.015(2)
C24 0.093(6) 0.039(3) 0.028(3) -0.009(2) 0.017(3) -0.027(3)
C25 0.019(2) 0.019(2) 0.019(2) -0.0060(16) -0.0006(17) -0.0049(16)
C26 0.019(2) 0.025(2) 0.018(2) -0.0089(17) 0.0015(17) -0.0072(17)
C27 0.029(3) 0.021(2) 0.029(2) -0.0087(18) 0.010(2) -0.0149(19)
C28 0.023(2) 0.031(3) 0.029(3) -0.012(2) -0.003(2) -0.0116(19)
C29 0.025(2) 0.031(3) 0.024(2) -0.0056(19) -0.0050(19) -0.0096(19)
C30 0.024(2) 0.028(2) 0.020(2) -0.0059(18) 0.0020(18) -0.0103(19)
C31 0.021(2) 0.023(2) 0.018(2) -0.0067(17) 0.0045(17) -0.0097(17)
C32 0.021(2) 0.045(3) 0.025(2) -0.013(2) 0.007(2) -0.015(2)
C33 0.028(3) 0.058(4) 0.033(3) -0.015(3) 0.012(2) -0.025(3)
C34 0.034(3) 0.070(4) 0.023(3) -0.011(3) 0.012(2) -0.024(3)
C35 0.031(3) 0.045(3) 0.049(3) -0.020(3) 0.020(3) -0.014(2)
C36 0.041(3) 0.041(3) 0.061(4) -0.006(3) -0.018(3) -0.025(3)
O7 0.0149(16) 0.0261(16) 0.0298(18) -0.0038(13) -0.0031(13) -0.0113(13)
C37 0.043(3) 0.030(3) 0.035(3) 0.004(2) -0.015(2) -0.021(2)
C38 0.031(3) 0.033(3) 0.037(3) -0.003(2) 0.006(2) -0.014(2)
C39 0.037(10) 0.024(7) 0.067(12) -0.003(7) -0.017(8) -0.016(7)
C40 0.030(10) 0.025(8) 0.047(10) -0.009(6) -0.017(7) -0.005(7)
C39' 0.025(7) 0.030(7) 0.052(9) -0.001(5) -0.007(5) -0.018(5)
C40' 0.015(6) 0.020(6) 0.067(10) -0.001(5) -0.006(5) -0.010(5)
O8 0.058(4) 0.037(4) 0.068(4) 0.005(3) -0.001(3) -0.017(3)
C41 0.057(5) 0.041(5) 0.069(6) -0.004(4) 0.000(5) -0.027(4)
C42 0.078(6) 0.047(6) 0.060(6) -0.003(5) -0.016(5) -0.009(5)
C43 0.062(6) 0.058(5) 0.079(6) -0.018(5) -0.001(5) -0.014(5)
C44 0.085(7) 0.063(6) 0.068(7) 0.002(5) 0.001(6) -0.041(5)
O8' 0.076(7) 0.048(6) 0.086(7) -0.001(6) 0.003(7) -0.023(6)
C41' 0.077(8) 0.052(8) 0.077(8) 0.001(7) -0.011(7) -0.013(7)
C42' 0.057(9) 0.053(8) 0.072(9) -0.012(8) 0.006(8) -0.017(7)
C43' 0.081(10) 0.078(9) 0.083(10) -0.004(9) 0.003(9) -0.024(9)
C44' 0.084(9) 0.071(8) 0.094(9) -0.003(8) -0.006(8) -0.038(8)

loop_
_atom_type_symbol
_atom_type_description
_atom_type_scat_dispersion_real
_atom_type_scat_dispersion_imag
_atom_type_scat_source
C C 0.0033 0.0016 'International Tables Vol C Tables 4.2.6.8 and 6.1.1.4'
H H 0.0000 0.0000 'International Tables Vol C Tables 4.2.6.8 and 6.1.1.4'
N N 0.0061 0.0033 'International Tables Vol C Tables 4.2.6.8 and 6.1.1.4'
O O 0.0106 0.0060 'International Tables Vol C Tables 4.2.6.8 and 6.1.1.4'
Dy Dy -0.1892 4.4098 'International Tables Vol C Tables 4.2.6.8 and 6.1.1.4'

loop_
_geom_angle_atom_site_label_1
_geom_angle_atom_site_label_2
_geom_angle_atom_site_label_3
_geom_angle
O1 Dy1 O2 115.55(12)
O1 Dy1 O3 115.01(12)
O1 Dy1 N1 35.03(11)
O1 Dy1 N2 141.27(12)
O1 Dy1 N3 106.12(13)
O1 Dy1 N4 104.13(11)
O1 Dy1 O7 74.11(11)
O2 Dy1 O3 110.59(12)
O2 Dy1 N1 107.57(12)
O2 Dy1 N2 35.29(11)
O2 Dy1 N3 136.51(12)
O2 Dy1 N4 105.48(11)
O2 Dy1 O7 76.77(11)
O3 Dy1 N1 140.52(12)
O3 Dy1 N2 102.19(12)
O3 Dy1 N3 35.14(12)
O3 Dy1 N4 104.77(11)
O3 Dy1 O7 74.83(11)
N1 Dy1 N4 73.87(11)
N1 Dy1 O7 104.91(11)
N2 Dy1 N1 114.86(12)
N2 Dy1 N4 74.92(11)
N2 Dy1 O7 107.44(11)
N3 Dy1 N1 113.70(13)
N3 Dy1 N2 110.59(12)
N3 Dy1 N4 74.46(11)
N3 Dy1 O7 104.41(12)
O7 Dy1 N4 177.65(10)
N1 O1 Dy1 84.6(2)
N2 O2 Dy1 83.9(2)
N3 O3 Dy1 83.5(2)
C4 O4 C12 116.2(4)
C16 O5 C24 116.6(4)
C28 O6 C36 116.2(4)
O1 N1 Dy1 60.36(18)
O1 N1 C7 107.4(3)
O1 N1 C8 108.6(3)
C7 N1 Dy1 115.2(3)
C7 N1 C8 114.7(3)
C8 N1 Dy1 129.8(3)
O2 N2 Dy1 60.78(18)
O2 N2 C19 107.4(3)
O2 N2 C20 108.6(3)
C19 N2 Dy1 114.7(3)
C19 N2 C20 114.2(3)
C20 N2 Dy1 130.8(3)
O3 N3 Dy1 61.39(19)
O3 N3 C31 108.0(3)
O3 N3 C32 108.3(3)
C31 N3 Dy1 115.3(3)
C31 N3 C32 114.5(4)
C32 N3 Dy1 129.7(3)
C1 N4 Dy1 111.5(2)
C1 N4 C13 107.2(3)
C1 N4 C25 107.4(3)
C13 N4 Dy1 111.5(2)
C13 N4 C25 107.7(3)
C25 N4 Dy1 111.3(2)
N4 C1 C2 113.5(4)
C3 C2 C1 119.2(4)
C7 C2 C1 121.0(4)
C7 C2 C3 119.7(4)
C4 C3 C2 120.6(4)
O4 C4 C3 125.1(4)
O4 C4 C5 115.5(4)
C3 C4 C5 119.4(4)
C6 C5 C4 120.3(5)
C5 C6 C7 121.0(4)
C2 C7 N1 118.6(4)
C2 C7 C6 118.7(4)
C6 C7 N1 122.6(4)
N1 C8 C9 106.7(4)
N1 C8 C10 111.9(4)
N1 C8 C11 109.2(3)
C9 C8 C10 109.7(4)
C11 C8 C9 108.8(4)
C11 C8 C10 110.4(4)
N4 C13 C14 113.4(3)
C15 C14 C13 119.5(4)
C15 C14 C19 118.9(4)
C19 C14 C13 121.6(4)
C16 C15 C14 121.4(4)
O5 C16 C15 116.6(4)
O5 C16 C17 123.5(4)
C15 C16 C17 119.9(4)
C18 C17 C16 118.8(4)
C17 C18 C19 121.9(4)
C14 C19 N2 119.3(4)
C18 C19 N2 121.5(4)
C18 C19 C14 119.1(4)
N2 C20 C21 107.4(4)
N2 C20 C22 112.2(4)
N2 C20 C23 108.3(4)
C21 C20 C22 109.1(4)
C23 C20 C21 108.9(4)
C23 C20 C22 110.8(4)
N4 C25 C26 111.8(3)
C27 C26 C25 117.8(4)
C31 C26 C25 122.0(4)
C31 C26 C27 120.2(4)
C26 C27 C28 120.0(4)
O6 C28 C27 124.0(4)
O6 C28 C29 116.2(4)
C29 C28 C27 119.8(4)
C30 C29 C28 119.1(4)
C29 C30 C31 121.7(4)
C26 C31 N3 119.0(4)
C26 C31 C30 119.0(4)
C30 C31 N3 121.8(4)
N3 C32 C33 107.4(4)
N3 C32 C34 112.0(4)
N3 C32 C35 109.1(4)
C33 C32 C35 108.5(5)
C34 C32 C33 110.0(4)
C34 C32 C35 109.7(5)
C37 O7 Dy1 120.9(3)
C40 O7 Dy1 129.4(9)
C40 O7 C37 109.1(10)
C40' O7 Dy1 123.9(7)
C40' O7 C37 106.0(8)
O7 C37 C38 106.8(4)
C39 C38 C37 104.4(10)
C39' C38 C37 103.0(8)
C40 C39 C38 109.7(17)
C39 C40 O7 109.9(16)
C40' C39' C38 106.8(12)
O7 C40' C39' 110.3(11)
C41 O8 C44 101.9(8)
O8 C41 C42 106.7(10)
C41 C42 C43 102.9(10)
C44 C43 C42 104.6(11)
C43 C44 O8 104.7(11)
C44' O8' C41' 109.5
O8' C41' C42' 106.4
C41' C42' C43' 101.5
C44' C43' C42' 101.5
O8' C44' C43' 106.4

loop_
_geom_bond_atom_site_label_1
_geom_bond_atom_site_label_2
_geom_bond_distance
Dy1 O1 2.185(3)
Dy1 O2 2.193(3)
Dy1 O3 2.197(3)
Dy1 N1 2.503(4)
Dy1 N2 2.499(4)
Dy1 N3 2.486(4)
Dy1 N4 2.816(4)
Dy1 O7 2.551(3)
O1 N1 1.443(5)
O2 N2 1.452(4)
O3 N3 1.440(5)
O4 C4 1.370(6)
O4 C12 1.431(7)
O5 C16 1.377(5)
O5 C24 1.402(7)
O6 C28 1.384(6)
O6 C36 1.417(7)
N1 C7 1.448(6)
N1 C8 1.515(6)
N2 C19 1.458(5)
N2 C20 1.516(6)
N3 C31 1.449(6)
N3 C32 1.517(6)
N4 C1 1.486(5)
N4 C13 1.493(5)
N4 C25 1.497(6)
C1 C2 1.501(6)
C2 C3 1.404(6)
C2 C7 1.393(6)
C3 C4 1.379(7)
C4 C5 1.397(7)
C5 C6 1.369(7)
C6 C7 1.404(6)
C8 C9 1.522(7)
C8 C10 1.530(6)
C8 C11 1.521(7)
C13 C14 1.507(6)
C14 C15 1.394(6)
C14 C19 1.399(6)
C15 C16 1.380(7)
C16 C17 1.392(6)
C17 C18 1.386(6)
C18 C19 1.387(6)
C20 C21 1.522(6)
C20 C22 1.522(7)
C20 C23 1.521(6)
C25 C26 1.509(6)
C26 C27 1.391(6)
C26 C31 1.382(6)
C27 C28 1.401(7)
C28 C29 1.395(7)
C29 C30 1.375(7)
C30 C31 1.398(6)
C32 C33 1.524(7)
C32 C34 1.519(7)
C32 C35 1.531(8)
O7 C37 1.447(6)
O7 C40 1.43(2)
O7 C40' 1.415(15)
C37 C38 1.513(7)
C38 C39 1.50(3)
C38 C39' 1.504(19)
C39 C40 1.38(3)
C39' C40' 1.44(2)
O8 C41 1.470(13)
O8 C44 1.472(18)
C41 C42 1.471(17)
C42 C43 1.585(19)
C43 C44 1.469(18)
O8' C41' 1.4433
O8' C44' 1.4432
C41' C42' 1.5351
C42' C43' 1.5389
C43' C44' 1.5348

loop_
_platon_squeeze_void_nr
_platon_squeeze_void_average_x
_platon_squeeze_void_average_y
_platon_squeeze_void_average_z
_platon_squeeze_void_volume
_platon_squeeze_void_count_electrons
_platon_squeeze_void_content
1 -0.020 0.000 0.000 436 117 ' '
